data_7120953
loop_
_publ_author_name
'Wang, Hao'
'Chan, Tek Long'
'Xie, Zuowei'

_publ_section_title
;
 Cyclic amino(carboranyl) silylene: synthesis, structure and reactivity.
;
_journal_issue 4
_journal_name_full 'Chemical communications (Cambridge, England)'
_journal_page_first 385
_journal_page_last 388
_journal_paper_doi 10.1039/c7cc08690c
_journal_volume 54
_journal_year 2018
_chemical_formula_sum 'C20 H47 B11 N4 Si'
_chemical_formula_weight 490.62
_space_group_IT_number 2
_space_group_name_Hall '-P 1'
_space_group_name_H-M_alt 'P -1'
_symmetry_cell_setting triclinic
_symmetry_space_group_name_Hall '-P 1'
_symmetry_space_group_name_H-M 'P -1'
_atom_sites_solution_hydrogens geom
_atom_sites_solution_primary direct
_atom_sites_solution_secondary difmap
_audit_creation_method SHELXL-97
_audit_update_record
;
2017-11-07 deposited with the CCDC.
2017-12-06 downloaded from the CCDC.
;
_cell_angle_alpha 108.6800(10)
_cell_angle_beta 97.9070(10)
_cell_angle_gamma 110.4340(10)
_cell_formula_units_Z 2
_cell_length_a 9.6637(6)
_cell_length_b 12.6136(8)
_cell_length_c 14.6221(9)
_cell_measurement_reflns_used 151
_cell_measurement_temperature 296(2)
_cell_measurement_theta_max 15
_cell_measurement_theta_min 15
_cell_volume 1518.49(17)
_computing_cell_refinement 'BRUKER KAPPA APEXII DUO DIFFRACTOMETER'
_computing_data_collection 'BRUKER KAPPA APEXII DUO DIFFRACTOMETER'
_computing_data_reduction 'BRUKER KAPPA APEXII DUO DIFFRACTOMETER'
_computing_molecular_graphics 'SIEMENS SHELXTL'
_computing_publication_material 'SIEMENS SHELXTL'
_computing_structure_refinement 'SHELXL-97 (Sheldrick, 2008)'
_computing_structure_solution 'SHELXS-97 (Sheldrick, 2008)'
_diffrn_ambient_temperature 296(2)
_diffrn_measured_fraction_theta_full 0.986
_diffrn_measured_fraction_theta_max 0.986
_diffrn_measurement_device_type 'BRUKER KAPPA APEXII DUO DIFFRACTOMETER'
_diffrn_measurement_method 'PHI & OMEGA SCAN'
_diffrn_radiation_monochromator graphite
_diffrn_radiation_source 'fine-focus sealed tube'
_diffrn_radiation_type MoK\a
_diffrn_radiation_wavelength 0.71073
_diffrn_reflns_av_R_equivalents 0.0250
_diffrn_reflns_av_sigmaI/netI 0.0250
_diffrn_reflns_limit_h_max 8
_diffrn_reflns_limit_h_min -11
_diffrn_reflns_limit_k_max 15
_diffrn_reflns_limit_k_min -15
_diffrn_reflns_limit_l_max 17
_diffrn_reflns_limit_l_min -17
_diffrn_reflns_number 18690
_diffrn_reflns_theta_full 25.25
_diffrn_reflns_theta_max 25.25
_diffrn_reflns_theta_min 1.53
_exptl_absorpt_coefficient_mu 0.095
_exptl_absorpt_correction_T_max 0.7456
_exptl_absorpt_correction_T_min 0.7002
_exptl_absorpt_correction_type multi-scan
_exptl_crystal_colour colourless
_exptl_crystal_density_diffrn 1.073
_exptl_crystal_density_method 'not measured'
_exptl_crystal_description block
_exptl_crystal_F_000 528
_exptl_crystal_size_max 0.50
_exptl_crystal_size_mid 0.40
_exptl_crystal_size_min 0.30
_refine_diff_density_max 0.274
_refine_diff_density_min -0.224
_refine_diff_density_rms 0.040
_refine_ls_extinction_method none
_refine_ls_goodness_of_fit_ref 1.085
_refine_ls_hydrogen_treatment riding
_refine_ls_matrix_type full
_refine_ls_number_parameters 337
_refine_ls_number_reflns 5433
_refine_ls_number_restraints 0
_refine_ls_restrained_S_all 1.085
_refine_ls_R_factor_all 0.0573
_refine_ls_R_factor_gt 0.0455
_refine_ls_shift/su_max 0.000
_refine_ls_shift/su_mean 0.000
_refine_ls_structure_factor_coef Fsqd
_refine_ls_weighting_details 'calc w=1/[\s^2^(Fo^2^)+(0.0620P)^2^+0.7347P] where P=(Fo^2^+2Fc^2^)/3'
_refine_ls_weighting_scheme calc
_refine_ls_wR_factor_gt 0.1267
_refine_ls_wR_factor_ref 0.1369
_reflns_number_gt 4494
_reflns_number_total 5433
_reflns_threshold_expression >2sigma(I)
_cod_data_source_file c7cc08690c2.cif
_cod_data_source_block 6
_cod_depositor_comments
;
The following automatic conversions were performed:

'_symmetry_cell_setting' value 'Triclinic' changed to 'triclinic'
according to
/home/data/users/saulius/crontab/automatic-downloads/rss-feeds/RSC/lib/dictionaries/cif_core.dic
dictionary named 'cif_core.dic' version 2.4.2 from 2011-04-26.

Automatic conversion script
Id: cif_fix_values 4973 2017-02-22 13:04:09Z antanas 

 Adding full bibliography for 7120951--7120956.cif.
;
_cod_original_cell_volume 1518.49(16)
_cod_original_sg_symbol_H-M P-1
_cod_database_code 7120953

loop_
_symmetry_equiv_pos_as_xyz
'x, y, z'
'-x, -y, -z'

loop_
_atom_site_label
_atom_site_type_symbol
_atom_site_fract_x
_atom_site_fract_y
_atom_site_fract_z
_atom_site_U_iso_or_equiv
_atom_site_adp_type
_atom_site_occupancy
_atom_site_symmetry_multiplicity
_atom_site_calc_flag
_atom_site_refinement_flags
Si1 Si -0.12304(6) 0.58990(5) 0.29970(4) 0.03150(15) Uani 1 1 d .
N3 N 0.08521(17) 0.45485(14) 0.27235(12) 0.0331(4) Uani 1 1 d .
N4 N -0.15604(18) 0.33793(14) 0.19686(13) 0.0360(4) Uani 1 1 d .
N2 N 0.04043(18) 0.72833(14) 0.37395(11) 0.0339(4) Uani 1 1 d .
N1 N 0.2489(2) 0.89189(17) 0.37579(14) 0.0490(5) Uani 1 1 d .
C1 C 0.0097(2) 0.77965(16) 0.22910(14) 0.0337(4) Uani 1 1 d .
C2 C -0.1430(2) 0.64751(16) 0.19410(14) 0.0319(4) Uani 1 1 d .
C11 C 0.1146(2) 0.80790(17) 0.33048(15) 0.0358(4) Uani 1 1 d .
C12 C 0.3349(3) 0.9847(2) 0.3404(2) 0.0605(7) Uani 1 1 d .
H12A H 0.2677 0.9791 0.2808 0.073 Uiso 1 1 calc R
C13 C 0.4685(4) 0.9584(4) 0.3137(4) 0.1092(14) Uani 1 1 d .
H13A H 0.4301 0.8787 0.2597 0.164 Uiso 1 1 calc R
H13B H 0.5312 0.9598 0.3713 0.164 Uiso 1 1 calc R
H13C H 0.5290 1.0201 0.2929 0.164 Uiso 1 1 calc R
C14 C 0.3883(5) 1.1100(3) 0.4237(3) 0.1119(15) Uani 1 1 d .
H14A H 0.3006 1.1238 0.4379 0.168 Uiso 1 1 calc R
H14B H 0.4483 1.1721 0.4032 0.168 Uiso 1 1 calc R
H14C H 0.4501 1.1138 0.4830 0.168 Uiso 1 1 calc R
C15 C 0.1094(2) 0.77053(19) 0.48407(15) 0.0416(5) Uani 1 1 d .
H15A H 0.2210 0.7980 0.4967 0.050 Uiso 1 1 calc R
C16 C 0.0790(4) 0.8794(3) 0.54280(19) 0.0690(8) Uani 1 1 d .
H16A H 0.1180 0.9440 0.5195 0.104 Uiso 1 1 calc R
H16B H 0.1295 0.9091 0.6130 0.104 Uiso 1 1 calc R
H16C H -0.0297 0.8540 0.5330 0.104 Uiso 1 1 calc R
C17 C 0.0496(3) 0.6670(2) 0.51991(18) 0.0574(6) Uani 1 1 d .
H17A H 0.0711 0.5995 0.4827 0.086 Uiso 1 1 calc R
H17B H -0.0595 0.6397 0.5095 0.086 Uiso 1 1 calc R
H17C H 0.0994 0.6964 0.5902 0.086 Uiso 1 1 calc R
C18 C -0.0545(2) 0.45738(16) 0.24886(14) 0.0315(4) Uani 1 1 d .
C19 C 0.0698(2) 0.33404(18) 0.23601(15) 0.0391(5) Uani 1 1 d .
C20 C -0.0810(2) 0.26115(18) 0.18901(16) 0.0409(5) Uani 1 1 d .
C21 C 0.2348(2) 0.56615(19) 0.32344(16) 0.0397(5) Uani 1 1 d .
H21A H 0.2102 0.6376 0.3466 0.048 Uiso 1 1 calc R
C22 C 0.3300(2) 0.5847(2) 0.25051(19) 0.0509(6) Uani 1 1 d .
H22A H 0.2696 0.5863 0.1935 0.076 Uiso 1 1 calc R
H22B H 0.3606 0.5182 0.2284 0.076 Uiso 1 1 calc R
H22C H 0.4199 0.6613 0.2837 0.076 Uiso 1 1 calc R
C23 C 0.3244(3) 0.5635(3) 0.41660(18) 0.0597(6) Uani 1 1 d .
H23A H 0.2605 0.5525 0.4606 0.090 Uiso 1 1 calc R
H23B H 0.4144 0.6399 0.4510 0.090 Uiso 1 1 calc R
H23C H 0.3546 0.4966 0.3967 0.090 Uiso 1 1 calc R
C24 C 0.1981(3) 0.2942(2) 0.2467(2) 0.0626(7) Uani 1 1 d .
H24A H 0.1573 0.2060 0.2150 0.094 Uiso 1 1 calc R
H24B H 0.2473 0.3211 0.3168 0.094 Uiso 1 1 calc R
H24C H 0.2718 0.3300 0.2153 0.094 Uiso 1 1 calc R
C25 C -0.1548(3) 0.1237(2) 0.1370(2) 0.0679(8) Uani 1 1 d .
H25A H -0.0778 0.0925 0.1421 0.102 Uiso 1 1 calc R
H25B H -0.2034 0.1002 0.0674 0.102 Uiso 1 1 calc R
H25C H -0.2306 0.0902 0.1682 0.102 Uiso 1 1 calc R
C26 C -0.3226(2) 0.29755(19) 0.15014(18) 0.0480(5) Uani 1 1 d .
H26A H -0.3395 0.3726 0.1634 0.058 Uiso 1 1 calc R
C27 C -0.3654(3) 0.2313(2) 0.0361(2) 0.0713(8) Uani 1 1 d .
H27A H -0.2975 0.2818 0.0097 0.107 Uiso 1 1 calc R
H27B H -0.4695 0.2157 0.0073 0.107 Uiso 1 1 calc R
H27C H -0.3561 0.1545 0.0195 0.107 Uiso 1 1 calc R
C28 C -0.4234(3) 0.2243(3) 0.1998(3) 0.0830(10) Uani 1 1 d .
H28A H -0.3910 0.2711 0.2711 0.124 Uiso 1 1 calc R
H28B H -0.4139 0.1478 0.1861 0.124 Uiso 1 1 calc R
H28C H -0.5288 0.2078 0.1733 0.124 Uiso 1 1 calc R
B3 B -0.1649(3) 0.7836(2) 0.23995(18) 0.0393(5) Uani 1 1 d .
H3 H -0.1912 0.8183 0.3116 0.047 Uiso 1 1 calc R
B4 B -0.0374(3) 0.8832(2) 0.19602(19) 0.0431(6) Uani 1 1 d .
H4 H 0.0196 0.9835 0.2394 0.052 Uiso 1 1 calc R
B5 B 0.0586(3) 0.8027(2) 0.12644(18) 0.0425(5) Uani 1 1 d .
H5 H 0.1769 0.8510 0.1247 0.051 Uiso 1 1 calc R
B6 B -0.0082(3) 0.6534(2) 0.12800(17) 0.0373(5) Uani 1 1 d .
H6 H 0.0666 0.6047 0.1279 0.045 Uiso 1 1 calc R
B7 B -0.3044(3) 0.6538(2) 0.13433(19) 0.0421(5) Uani 1 1 d .
H7 H -0.4217 0.6045 0.1372 0.050 Uiso 1 1 calc R
B8 B -0.2375(3) 0.8044(2) 0.1329(2) 0.0478(6) Uani 1 1 d .
H8 H -0.3117 0.8538 0.1344 0.057 Uiso 1 1 calc R
B9 B -0.1009(3) 0.8159(2) 0.0625(2) 0.0488(6) Uani 1 1 d .
H9 H -0.0869 0.8727 0.0180 0.059 Uiso 1 1 calc R
B10 B -0.0823(3) 0.6732(2) 0.02071(19) 0.0453(6) Uani 1 1 d .
H10 H -0.0562 0.6372 -0.0507 0.054 Uiso 1 1 calc R
B11 B -0.2080(3) 0.5743(2) 0.06608(17) 0.0406(5) Uani 1 1 d .
H11 H -0.2634 0.4735 0.0251 0.049 Uiso 1 1 calc R
B12 B -0.2659(3) 0.6742(2) 0.02418(19) 0.0474(6) Uani 1 1 d .
H12 H -0.3586 0.6389 -0.0451 0.057 Uiso 1 1 calc R
B13 B -0.3064(3) 0.5414(3) 0.3488(2) 0.0526(7) Uani 1 1 d .
H13F H -0.302(3) 0.622(3) 0.401(2) 0.083(9) Uiso 1 1 d .
H13D H -0.417(3) 0.493(2) 0.283(2) 0.069(8) Uiso 1 1 d .
H13E H -0.300(3) 0.478(3) 0.388(2) 0.091(10) Uiso 1 1 d .

loop_
_atom_site_aniso_label
_atom_site_aniso_U_11
_atom_site_aniso_U_22
_atom_site_aniso_U_33
_atom_site_aniso_U_23
_atom_site_aniso_U_13
_atom_site_aniso_U_12
Si1 0.0300(3) 0.0327(3) 0.0361(3) 0.0166(2) 0.0121(2) 0.0142(2)
N3 0.0308(8) 0.0348(8) 0.0373(9) 0.0170(7) 0.0103(7) 0.0151(7)
N4 0.0327(8) 0.0317(8) 0.0448(9) 0.0181(7) 0.0085(7) 0.0129(7)
N2 0.0362(9) 0.0341(8) 0.0313(8) 0.0134(7) 0.0089(7) 0.0143(7)
N1 0.0421(10) 0.0436(10) 0.0500(11) 0.0235(9) 0.0025(9) 0.0049(8)
C1 0.0359(10) 0.0290(9) 0.0357(10) 0.0147(8) 0.0089(8) 0.0117(8)
C2 0.0317(9) 0.0287(9) 0.0342(10) 0.0117(8) 0.0081(8) 0.0128(8)
C11 0.0363(10) 0.0329(10) 0.0358(10) 0.0133(8) 0.0066(8) 0.0135(8)
C12 0.0474(13) 0.0523(14) 0.0632(16) 0.0333(12) -0.0018(12) -0.0027(11)
C13 0.063(2) 0.142(3) 0.162(4) 0.116(3) 0.046(2) 0.031(2)
C14 0.132(3) 0.0517(18) 0.088(2) 0.0280(17) -0.004(2) -0.0201(19)
C15 0.0424(11) 0.0466(12) 0.0313(10) 0.0135(9) 0.0077(9) 0.0162(9)
C16 0.093(2) 0.0641(16) 0.0461(14) 0.0092(12) 0.0211(14) 0.0393(15)
C17 0.0656(16) 0.0694(16) 0.0404(12) 0.0295(12) 0.0154(11) 0.0246(13)
C18 0.0310(9) 0.0318(9) 0.0354(10) 0.0182(8) 0.0108(8) 0.0125(8)
C19 0.0430(11) 0.0413(11) 0.0434(11) 0.0216(9) 0.0128(9) 0.0245(9)
C20 0.0478(12) 0.0341(10) 0.0491(12) 0.0218(9) 0.0137(10) 0.0214(9)
C21 0.0294(10) 0.0409(11) 0.0457(12) 0.0145(9) 0.0100(9) 0.0140(9)
C22 0.0356(11) 0.0622(14) 0.0657(15) 0.0344(12) 0.0207(11) 0.0219(10)
C23 0.0430(13) 0.0774(17) 0.0483(14) 0.0211(12) 0.0036(11) 0.0205(12)
C24 0.0561(15) 0.0588(15) 0.0841(19) 0.0283(14) 0.0142(14) 0.0386(13)
C25 0.0654(16) 0.0368(12) 0.095(2) 0.0225(13) 0.0108(15) 0.0216(12)
C26 0.0315(11) 0.0375(11) 0.0674(15) 0.0189(10) 0.0056(10) 0.0109(9)
C27 0.0642(17) 0.0503(14) 0.0707(18) 0.0061(13) -0.0167(14) 0.0217(13)
C28 0.0517(16) 0.0641(17) 0.132(3) 0.0466(19) 0.0375(18) 0.0121(13)
B3 0.0421(13) 0.0354(11) 0.0429(13) 0.0138(10) 0.0100(10) 0.0213(10)
B4 0.0523(14) 0.0321(11) 0.0455(14) 0.0180(10) 0.0059(11) 0.0189(11)
B5 0.0491(14) 0.0397(12) 0.0413(13) 0.0223(10) 0.0141(11) 0.0152(11)
B6 0.0447(13) 0.0353(11) 0.0376(12) 0.0166(9) 0.0161(10) 0.0194(10)
B7 0.0375(12) 0.0417(12) 0.0452(13) 0.0175(10) 0.0042(10) 0.0172(10)
B8 0.0528(15) 0.0418(13) 0.0505(15) 0.0182(11) 0.0035(12) 0.0260(12)
B9 0.0614(16) 0.0420(13) 0.0437(14) 0.0230(11) 0.0068(12) 0.0201(12)
B10 0.0581(15) 0.0418(13) 0.0363(13) 0.0177(10) 0.0122(11) 0.0197(12)
B11 0.0476(14) 0.0351(12) 0.0345(12) 0.0125(10) 0.0065(10) 0.0152(10)
B12 0.0541(15) 0.0420(13) 0.0400(13) 0.0161(11) 0.0007(11) 0.0181(12)
B13 0.0421(14) 0.0651(17) 0.0605(17) 0.0296(15) 0.0271(13) 0.0245(13)

loop_
_atom_type_symbol
_atom_type_description
_atom_type_scat_dispersion_real
_atom_type_scat_dispersion_imag
_atom_type_scat_source
C C 0.0033 0.0016 'International Tables Vol C Tables 4.2.6.8 and 6.1.1.4'
H H 0.0000 0.0000 'International Tables Vol C Tables 4.2.6.8 and 6.1.1.4'
B B 0.0013 0.0007 'International Tables Vol C Tables 4.2.6.8 and 6.1.1.4'
N N 0.0061 0.0033 'International Tables Vol C Tables 4.2.6.8 and 6.1.1.4'
Si Si 0.0817 0.0704 'International Tables Vol C Tables 4.2.6.8 and 6.1.1.4'

loop_
_geom_angle_atom_site_label_1
_geom_angle_atom_site_label_2
_geom_angle_atom_site_label_3
_geom_angle
N2 Si1 C2 90.35(8)
N2 Si1 C18 108.45(8)
C2 Si1 C18 105.44(8)
N2 Si1 B13 120.16(11)
C2 Si1 B13 115.44(11)
C18 Si1 B13 113.96(11)
C18 N3 C19 110.11(16)
C18 N3 C21 124.92(15)
C19 N3 C21 124.84(16)
C18 N4 C20 110.35(16)
C18 N4 C26 124.03(16)
C20 N4 C26 125.52(16)
C11 N2 C15 115.17(15)
C11 N2 Si1 120.21(13)
C15 N2 Si1 124.62(13)
C11 N1 C12 125.64(19)
C11 C1 C2 109.64(14)
C11 C1 B4 125.67(16)
C2 C1 B4 111.22(15)
C11 C1 B5 129.15(17)
C2 C1 B5 110.91(15)
B4 C1 B5 62.90(14)
C11 C1 B6 116.58(16)
C2 C1 B6 61.10(12)
B4 C1 B6 113.90(16)
B5 C1 B6 62.07(13)
C11 C1 B3 111.77(16)
C2 C1 B3 61.33(12)
B4 C1 B3 62.31(13)
B5 C1 B3 113.98(16)
B6 C1 B3 113.45(15)
C1 C2 B11 110.85(15)
C1 C2 B7 110.75(14)
B11 C2 B7 62.25(13)
C1 C2 B6 61.43(12)
B11 C2 B6 62.20(13)
B7 C2 B6 113.55(16)
C1 C2 B3 61.48(12)
B11 C2 B3 113.30(15)
B7 C2 B3 61.89(13)
B6 C2 B3 113.86(15)
C1 C2 Si1 106.54(12)
B11 C2 Si1 132.95(13)
B7 C2 Si1 127.24(13)
B6 C2 Si1 116.64(13)
B3 C2 Si1 109.12(12)
N1 C11 N2 120.69(18)
N1 C11 C1 128.38(18)
N2 C11 C1 110.89(15)
N1 C12 C14 108.0(2)
N1 C12 C13 108.0(2)
C14 C12 C13 111.8(3)
N2 C15 C16 110.26(18)
N2 C15 C17 111.71(17)
C16 C15 C17 110.6(2)
N4 C18 N3 105.49(15)
N4 C18 Si1 121.85(13)
N3 C18 Si1 131.23(14)
C20 C19 N3 106.99(17)
C20 C19 C24 127.2(2)
N3 C19 C24 125.76(19)
C19 C20 N4 107.05(17)
C19 C20 C25 127.2(2)
N4 C20 C25 125.8(2)
N3 C21 C22 111.50(17)
N3 C21 C23 111.90(18)
C22 C21 C23 112.31(18)
N4 C26 C28 111.6(2)
N4 C26 C27 111.26(19)
C28 C26 C27 113.7(2)
C2 B3 C1 57.18(11)
C2 B3 B8 105.47(16)
C1 B3 B8 104.80(17)
C2 B3 B7 58.77(12)
C1 B3 B7 104.83(16)
B8 B3 B7 60.77(14)
C2 B3 B4 104.50(16)
C1 B3 B4 58.08(12)
B8 B3 B4 60.27(14)
B7 B3 B4 108.53(17)
C1 B4 B9 104.96(16)
C1 B4 B8 105.27(16)
B9 B4 B8 60.04(15)
C1 B4 B3 59.62(12)
B9 B4 B3 107.56(17)
B8 B4 B3 59.36(14)
C1 B4 B5 58.81(12)
B9 B4 B5 59.91(15)
B8 B4 B5 108.14(17)
B3 B4 B5 108.47(16)
C1 B5 B6 59.29(12)
C1 B5 B9 104.49(17)
B6 B5 B9 107.69(18)
C1 B5 B10 104.98(16)
B6 B5 B10 59.45(13)
B9 B5 B10 60.36(14)
C1 B5 B4 58.29(12)
B6 B5 B4 107.88(17)
B9 B5 B4 59.83(14)
B10 B5 B4 108.11(18)
C2 B6 C1 57.47(11)
C2 B6 B10 105.45(16)
C1 B6 B10 105.21(16)
C2 B6 B11 58.52(12)
C1 B6 B11 104.79(15)
B10 B6 B11 60.48(14)
C2 B6 B5 105.25(15)
C1 B6 B5 58.64(12)
B10 B6 B5 60.40(13)
B11 B6 B5 108.51(17)
C2 B7 B11 58.52(12)
C2 B7 B3 59.34(12)
B11 B7 B3 108.16(16)
C2 B7 B12 104.93(17)
B11 B7 B12 60.17(14)
B3 B7 B12 107.75(17)
C2 B7 B8 104.73(16)
B11 B7 B8 108.05(18)
B3 B7 B8 59.24(13)
B12 B7 B8 60.16(14)
B3 B8 B4 60.37(14)
B3 B8 B9 108.29(18)
B4 B8 B9 59.96(15)
B3 B8 B12 107.93(17)
B4 B8 B12 107.89(19)
B9 B8 B12 59.94(15)
B3 B8 B7 59.99(13)
B4 B8 B7 107.99(17)
B9 B8 B7 107.66(17)
B12 B8 B7 59.64(14)
B4 B9 B8 60.00(15)
B4 B9 B5 60.25(14)
B8 B9 B5 108.37(17)
B4 B9 B12 108.20(18)
B8 B9 B12 60.30(15)
B5 B9 B12 108.11(17)
B4 B9 B10 108.03(17)
B8 B9 B10 108.29(17)
B5 B9 B10 59.83(14)
B12 B9 B10 60.04(15)
B6 B10 B5 60.15(13)
B6 B10 B11 60.02(13)
B5 B10 B11 107.95(17)
B6 B10 B12 108.05(17)
B5 B10 B12 107.90(18)
B11 B10 B12 59.90(14)
B6 B10 B9 107.80(17)
B5 B10 B9 59.81(14)
B11 B10 B9 107.50(18)
B12 B10 B9 59.80(15)
C2 B11 B6 59.28(12)
C2 B11 B7 59.22(12)
B6 B11 B7 108.69(16)
C2 B11 B10 105.27(16)
B6 B11 B10 59.50(14)
B7 B11 B10 108.49(17)
C2 B11 B12 105.40(16)
B6 B11 B12 107.91(16)
B7 B11 B12 60.09(14)
B10 B11 B12 60.24(15)
B7 B12 B11 59.74(14)
B7 B12 B9 107.96(17)
B11 B12 B9 107.77(18)
B7 B12 B10 107.91(17)
B11 B12 B10 59.86(14)
B9 B12 B10 60.16(15)
B7 B12 B8 60.20(14)
B11 B12 B8 107.73(17)
B9 B12 B8 59.76(15)
B10 B12 B8 107.96(18)

loop_
_geom_bond_atom_site_label_1
_geom_bond_atom_site_label_2
_geom_bond_distance
Si1 N2 1.7638(16)
Si1 C2 1.9194(19)
Si1 C18 1.9743(19)
Si1 B13 1.976(3)
N3 C18 1.361(2)
N3 C19 1.388(2)
N3 C21 1.494(2)
N4 C18 1.356(2)
N4 C20 1.386(2)
N4 C26 1.490(3)
N2 C11 1.399(2)
N2 C15 1.493(2)
N1 C11 1.265(3)
N1 C12 1.468(3)
C1 C11 1.532(3)
C1 C2 1.657(3)
C1 B4 1.705(3)
C1 B5 1.715(3)
C1 B6 1.726(3)
C1 B3 1.733(3)
C2 B11 1.707(3)
C2 B7 1.720(3)
C2 B6 1.721(3)
C2 B3 1.730(3)
C12 C14 1.507(4)
C12 C13 1.511(5)
C15 C16 1.518(3)
C15 C17 1.519(3)
C19 C20 1.351(3)
C19 C24 1.499(3)
C20 C25 1.495(3)
C21 C22 1.523(3)
C21 C23 1.527(3)
C26 C28 1.525(4)
C26 C27 1.525(4)
B3 B8 1.761(3)
B3 B7 1.774(3)
B3 B4 1.779(3)
B4 B9 1.777(4)
B4 B8 1.777(4)
B4 B5 1.784(4)
B5 B6 1.774(3)
B5 B9 1.778(4)
B5 B10 1.778(4)
B6 B10 1.762(3)
B6 B11 1.771(3)
B7 B11 1.772(3)
B7 B12 1.778(4)
B7 B8 1.788(3)
B8 B9 1.778(4)
B8 B12 1.788(4)
B9 B12 1.781(4)
B9 B10 1.788(4)
B10 B11 1.779(3)
B10 B12 1.786(4)
B11 B12 1.780(3)
